data_4129523
loop_
_publ_author_name
'Nguyen, Thuy-Ai D'
'Jones, Zachary R.'
'Goldsmith, Bryan R.'
'Buratto, William R.'
'Wu, Guang'
'Scott, Susannah L.'
'Hayton, Trevor W.'

_publ_section_title
;
 A Cu25 Nanocluster with Partial Cu(0) Character.
;
_journal_issue 41
_journal_name_full 'Journal of the American Chemical Society'
_journal_page_first 13319
_journal_page_last 13324
_journal_paper_doi 10.1021/jacs.5b07574
_journal_volume 137
_journal_year 2015
_chemical_formula_sum 'C92 H87.5 Cl4.5 Cu9 P5'
_chemical_formula_weight 2079.35
_space_group_crystal_system monoclinic
_space_group_IT_number 14
_space_group_name_Hall '-P 2ybc'
_space_group_name_H-M_alt 'P 1 21/c 1'
_atom_sites_solution_hydrogens geom
_audit_creation_method SHELXL-2014/7
_cell_angle_alpha 90
_cell_angle_beta 90.095(3)
_cell_angle_gamma 90
_cell_formula_units_Z 8
_cell_length_a 28.6582(14)
_cell_length_b 17.4260(10)
_cell_length_c 38.0893(19)
_cell_measurement_temperature 100(2)
_cell_volume 19021.7(17)
_computing_structure_refinement 'SHELXL-2014/7 (Sheldrick, 2014)'
_diffrn_ambient_temperature 100(2)
_diffrn_measured_fraction_theta_full 0.999
_diffrn_measured_fraction_theta_max 0.919
_diffrn_measurement_device_type 'Bruker Kappa Apex II'
_diffrn_measurement_method 'omega scan'
_diffrn_radiation_type MoK\a
_diffrn_radiation_wavelength 0.71073
_diffrn_reflns_av_R_equivalents 0.0742
_diffrn_reflns_av_unetI/netI 0.0918
_diffrn_reflns_Laue_measured_fraction_full 0.999
_diffrn_reflns_Laue_measured_fraction_max 0.919
_diffrn_reflns_limit_h_max 39
_diffrn_reflns_limit_h_min -40
_diffrn_reflns_limit_k_max 23
_diffrn_reflns_limit_k_min -22
_diffrn_reflns_limit_l_max 53
_diffrn_reflns_limit_l_min -50
_diffrn_reflns_number 167876
_diffrn_reflns_point_group_measured_fraction_full 0.999
_diffrn_reflns_point_group_measured_fraction_max 0.919
_diffrn_reflns_theta_full 25.242
_diffrn_reflns_theta_max 29.965
_diffrn_reflns_theta_min 0.710
_exptl_absorpt_coefficient_mu 2.222
_exptl_absorpt_correction_T_max 0.7460
_exptl_absorpt_correction_T_min 0.5803
_exptl_absorpt_correction_type multi-scan
_exptl_absorpt_process_details sadabs
_exptl_crystal_colour yellow
_exptl_crystal_density_diffrn 1.452
_exptl_crystal_description plate
_exptl_crystal_F_000 8416
_exptl_crystal_size_max 0.3
_exptl_crystal_size_mid 0.3
_exptl_crystal_size_min 0.1
_refine_diff_density_max 9.325
_refine_diff_density_min -3.966
_refine_diff_density_rms 0.505
_refine_ls_extinction_coef 0.000028(10)
_refine_ls_extinction_expression Fc^*^=kFc[1+0.001xFc^2^\l^3^/sin(2\q)]^-1/4^
_refine_ls_extinction_method 'SHELXL-2014/7 (Sheldrick 2014'
_refine_ls_goodness_of_fit_ref 1.082
_refine_ls_hydrogen_treatment constr
_refine_ls_matrix_type full
_refine_ls_number_parameters 1078
_refine_ls_number_reflns 50851
_refine_ls_number_restraints 472
_refine_ls_restrained_S_all 1.080
_refine_ls_R_factor_all 0.3191
_refine_ls_R_factor_gt 0.2856
_refine_ls_shift/su_max 0.008
_refine_ls_shift/su_mean 0.000
_refine_ls_structure_factor_coef Fsqd
_refine_ls_weighting_details 'w=1/[\s^2^(Fo^2^)+(0.0841P)^2^+4108.8716P] where P=(Fo^2^+2Fc^2^)/3'
_refine_ls_weighting_scheme calc
_refine_ls_wR_factor_gt 0.5838
_refine_ls_wR_factor_ref 0.5988
_reflns_Friedel_coverage 0.000
_reflns_number_gt 36224
_reflns_number_total 50851
_reflns_threshold_expression 'I > 2\s(I)'
_cod_data_source_file ja5b07574_si_001.cif
_cod_data_source_block Complex_2
_cod_original_sg_symbol_H-M 'P 21/c'
_cod_original_formula_sum 'C92 H87.50 Cl4.50 Cu9 P5'
_cod_database_code 4129523
_shelx_shelxl_version_number 2014/7
_shelx_space_group_comment
;
The symmetry employed for this shelxl refinement is uniquely defined
by the following loop, which should always be used as a source of
symmetry information in preference to the above space-group names.
They are only intended as comments.
;

loop_
_space_group_symop_operation_xyz
'x, y, z'
'-x, y+1/2, -z+1/2'
'-x, -y, -z'
'x, -y-1/2, z-1/2'

loop_
_atom_site_label
_atom_site_type_symbol
_atom_site_fract_x
_atom_site_fract_y
_atom_site_fract_z
_atom_site_U_iso_or_equiv
_atom_site_adp_type
_atom_site_occupancy
_atom_site_site_symmetry_order
_atom_site_calc_flag
_atom_site_refinement_flags_posn
_atom_site_refinement_flags_adp
_atom_site_refinement_flags_occupancy
Cl16 Cl 0.1997(19) 0.328(5) 0.605(3) 0.35(5) Uiso 0.5 1 d D . P
Cl15 Cl 0.2826(8) 0.2610(15) 0.5807(6) 0.073(6) Uiso 0.5 1 d D . P
Cl18 Cl 0.382(2) 0.053(5) 0.656(2) 0.28(4) Uiso 0.5 1 d D . P
C73 C 0.0384(6) 0.6740(10) 0.9905(5) 0.026(5) Uiso 1 1 d D . .
C74 C -0.0050(7) 0.6388(10) 0.9935(6) 0.045(7) Uiso 1 1 d D . .
H74 H -0.0094 0.5882 0.9848 0.053 Uiso 1 1 calc R U .
C79 C 0.0587(7) 0.5747(10) 0.9325(4) 0.020(4) Uiso 1 1 d D . .
C67 C 0.3779(7) 0.6095(13) 1.0424(6) 0.039(7) Uiso 1 1 d D . .
C7 C 0.2892(7) 0.4132(11) 0.9451(4) 0.023(5) Uiso 1 1 d D . .
C9 C 0.3132(9) 0.4200(14) 1.0056(4) 0.051(8) Uiso 1 1 d D . .
H9 H 0.3144 0.4471 1.0272 0.061 Uiso 1 1 calc R U .
C49 C 0.4263(9) 0.5659(12) 0.8922(6) 0.038(6) Uiso 1 1 d D . .
C157 C 0.3861(5) 0.8878(11) 0.7843(6) 0.025(5) Uiso 1 1 d D . .
C25 C 0.3014(6) 1.1063(13) 0.9018(5) 0.030(5) Uiso 1 1 d D . .
C175 C 0.3893(7) 0.9656(11) 0.9921(6) 0.032(6) Uiso 1 1 d D . .
C163 C 0.4424(7) 0.9350(14) 0.9301(5) 0.035(6) Uiso 1 1 d D . .
C169 C 0.4570(7) 0.8398(12) 0.9910(5) 0.022(5) Uiso 1 1 d D . .
C133 C 0.0623(7) 0.8739(14) 0.8220(4) 0.031(5) Uiso 1 1 d D . .
C139 C 0.0173(6) 0.8017(12) 0.8812(5) 0.023(5) Uiso 1 1 d D . .
C85 C 0.1057(8) 0.5483(12) 0.9964(6) 0.035(6) Uiso 1 1 d D . .
C84 C 0.0364(9) 0.5051(12) 0.9386(4) 0.042(7) Uiso 1 1 d D . .
H84 H 0.0374 0.4825 0.9613 0.050 Uiso 1 1 calc R U .
C127 C 0.0593(7) 0.9528(11) 0.8854(6) 0.035(6) Uiso 1 1 d D . .
C19 C 0.2253(8) 1.1049(12) 0.9503(5) 0.029(5) Uiso 1 1 d D . .
C31 C 0.2054(7) 1.0958(12) 0.8757(5) 0.031(5) Uiso 1 1 d D . .
C61 C 0.3593(8) 0.7650(12) 1.0710(6) 0.044(7) Uiso 1 1 d D . .
C62 C 0.3368(7) 0.8353(13) 1.0735(6) 0.050(8) Uiso 1 1 d D . .
H62 H 0.3089 0.8442 1.0605 0.060 Uiso 1 1 calc R U .
C13 C 0.2017(6) 0.4132(13) 0.9067(6) 0.035(6) Uiso 1 1 d D . .
C43 C 0.4316(7) 0.6331(16) 0.8223(4) 0.033(6) Uiso 1 1 d D . .
C37 C 0.4797(7) 0.6990(13) 0.8821(6) 0.031(5) Uiso 1 1 d D . .
C145 C 0.2934(10) 0.9362(14) 0.7632(7) 0.046(8) Uiso 1 1 d D . .
C120 C 0.0889(9) 0.6599(12) 1.1068(8) 0.054(9) Uiso 1 1 d D . .
H120 H 0.0732 0.6229 1.1208 0.065 Uiso 1 1 calc R U .
C156 C 0.3598(10) 0.7968(15) 0.7154(7) 0.061(10) Uiso 1 1 d D . .
H156 H 0.3803 0.8396 0.7143 0.074 Uiso 1 1 calc R U .
C102 C 0.1381(8) 0.7112(12) 0.7147(5) 0.035(6) Uiso 1 1 d D . .
H102 H 0.1187 0.6669 0.7150 0.042 Uiso 1 1 calc R U .
C98 C 0.1932(7) 0.7942(12) 0.7435(5) 0.040(7) Uiso 1 1 d D . .
H98 H 0.2119 0.8064 0.7634 0.049 Uiso 1 1 calc R U .
C91 C 0.2010(7) 0.5846(12) 0.7669(6) 0.032(6) Uiso 1 1 d D . .
C123 C 0.2298(11) 0.8884(16) 1.1394(5) 0.065(11) Uiso 1 1 d D . .
H123 H 0.2318 0.8664 1.1622 0.078 Uiso 1 1 calc R U .
C81 C 0.0351(9) 0.5697(13) 0.8719(4) 0.044(7) Uiso 1 1 d D . .
H81 H 0.0338 0.5925 0.8492 0.053 Uiso 1 1 calc R U .
C110 C 0.0560(8) 1.0244(13) 1.0206(6) 0.060(10) Uiso 1 1 d D . .
H110 H 0.0315 1.0599 1.0161 0.071 Uiso 1 1 calc R U .
C109 C 0.0761(9) 1.0204(15) 1.0539(5) 0.058(10) Uiso 1 1 d D . .
H109 H 0.0653 1.0532 1.0721 0.070 Uiso 1 1 calc R U .
C32 C 0.1935(9) 1.1733(12) 0.8762(6) 0.049(8) Uiso 1 1 d D . .
H32 H 0.2064 1.2061 0.8936 0.059 Uiso 1 1 calc R U .
C132 C 0.0960(6) 0.9945(14) 0.8996(7) 0.040(7) Uiso 1 1 d D . .
H132 H 0.1260 0.9717 0.9019 0.048 Uiso 1 1 calc R U .
C167 C 0.4409(7) 0.9983(16) 0.8739(5) 0.040(7) Uiso 1 1 d D . .
H167 H 0.4240 1.0152 0.8539 0.048 Uiso 1 1 calc R U .
C116 C 0.0947(7) 0.7885(10) 1.0843(6) 0.059(10) Uiso 1 1 d D . .
H116 H 0.0827 0.8392 1.0825 0.071 Uiso 1 1 calc R U .
C40 C 0.5612(8) 0.7786(16) 0.8980(10) 0.065(11) Uiso 1 1 d D . .
H40 H 0.5877 0.8073 0.9054 0.078 Uiso 1 1 calc R U .
C14 C 0.1672(8) 0.4436(12) 0.8851(6) 0.044(7) Uiso 1 1 d D . .
H14 H 0.1741 0.4857 0.8702 0.052 Uiso 1 1 calc R U .
C18 C 0.1912(8) 0.3535(16) 0.9296(7) 0.055(9) Uiso 1 1 d D . .
H18 H 0.2139 0.3359 0.9459 0.066 Uiso 1 1 calc R U .
C55 C 0.2925(7) 0.6428(12) 1.0769(5) 0.031(6) Uiso 1 1 d D . .
C66 C 0.3999(8) 0.7518(11) 1.0901(6) 0.035(6) Uiso 1 1 d D . .
H66 H 0.4145 0.7028 1.0894 0.042 Uiso 1 1 calc R U .
C96 C 0.2379(9) 0.5627(14) 0.7883(5) 0.043(7) Uiso 1 1 d D . .
H96 H 0.2442 0.5902 0.8093 0.051 Uiso 1 1 calc R U .
C151 C 0.3310(9) 0.7867(13) 0.7444(6) 0.045(7) Uiso 1 1 d D . .
C152 C 0.3019(8) 0.7233(13) 0.7462(5) 0.039(7) Uiso 1 1 d D . .
H152 H 0.2825 0.7162 0.7662 0.047 Uiso 1 1 calc R U .
C153 C 0.3010(9) 0.6702(12) 0.7190(6) 0.050(8) Uiso 1 1 d D . .
H153 H 0.2810 0.6268 0.7204 0.061 Uiso 1 1 calc R U .
C142 C -0.0614(8) 0.7226(16) 0.9037(6) 0.046(8) Uiso 1 1 d D . .
H142 H -0.0895 0.6985 0.9107 0.055 Uiso 1 1 calc R U .
C115 C 0.0706(7) 0.7332(13) 1.1033(7) 0.046(8) Uiso 1 1 d D . .
H115 H 0.0416 0.7456 1.1140 0.056 Uiso 1 1 calc R U .
C118 C 0.1532(8) 0.6950(12) 1.0696(7) 0.047(8) Uiso 1 1 d D . .
H118 H 0.1804 0.6811 1.0569 0.057 Uiso 1 1 calc R U .
C126 C 0.2244(12) 0.9523(15) 1.0728(6) 0.058(10) Uiso 1 1 d D . .
H126 H 0.2261 0.9712 1.0494 0.070 Uiso 1 1 calc R U .
C97 C 0.1662(8) 0.7278(11) 0.7435(5) 0.031(6) Uiso 1 1 d D . .
C103 C 0.1083(6) 0.6262(12) 0.7832(7) 0.038(6) Uiso 1 1 d D . .
C92 C 0.1930(8) 0.5466(15) 0.7354(6) 0.058(10) Uiso 1 1 d D . .
H92 H 0.1683 0.5626 0.7204 0.070 Uiso 1 1 calc R U .
C46 C 0.4418(9) 0.594(2) 0.7520(5) 0.071(12) Uiso 1 1 d D . .
H46 H 0.4465 0.5720 0.7294 0.085 Uiso 1 1 calc R U .
C82 C 0.0142(9) 0.4990(13) 0.8777(5) 0.040(7) Uiso 1 1 d D . .
H82 H 0.0010 0.4713 0.8587 0.048 Uiso 1 1 calc R U .
C1 C 0.2874(7) 0.4146(13) 0.8703(5) 0.028(5) Uiso 1 1 d D . .
C170 C 0.4651(8) 0.8581(13) 1.0260(5) 0.058(9) Uiso 1 1 d D . .
H170 H 0.4468 0.8964 1.0373 0.069 Uiso 1 1 calc R U .
C174 C 0.4834(10) 0.7837(17) 0.9746(5) 0.058(10) Uiso 1 1 d D . .
H174 H 0.4779 0.7715 0.9507 0.070 Uiso 1 1 calc R U .
C68 C 0.3814(7) 0.5469(14) 1.0650(6) 0.044(7) Uiso 1 1 d D . .
H68 H 0.3566 0.5357 1.0808 0.053 Uiso 1 1 calc R U .
C60 C 0.2948(8) 0.6565(14) 1.1128(5) 0.042(7) Uiso 1 1 d D . .
H60 H 0.3180 0.6899 1.1221 0.051 Uiso 1 1 calc R U .
C90 C 0.1471(8) 0.5114(15) 0.9879(6) 0.044(7) Uiso 1 1 d D . .
H90 H 0.1638 0.5263 0.9675 0.053 Uiso 1 1 calc R U .
C89 C 0.1641(8) 0.4529(16) 1.0090(7) 0.052(9) Uiso 1 1 d D . .
H89 H 0.1933 0.4296 1.0039 0.062 Uiso 1 1 calc R U .
C88 C 0.1384(8) 0.4284(13) 1.0378(6) 0.039(7) Uiso 1 1 d D . .
H88 H 0.1484 0.3852 1.0510 0.047 Uiso 1 1 calc R U .
C119 C 0.1303(9) 0.6405(10) 1.0899(7) 0.045(7) Uiso 1 1 d D . .
H119 H 0.1428 0.5903 1.0923 0.054 Uiso 1 1 calc R U .
C117 C 0.1364(7) 0.7696(10) 1.0678(5) 0.026(5) Uiso 1 1 d D . .
C78 C 0.0442(6) 0.7487(11) 1.0027(6) 0.032(6) Uiso 1 1 d D . .
H78 H 0.0733 0.7741 0.9995 0.038 Uiso 1 1 calc R U .
C77 C 0.0078(7) 0.7861(10) 1.0194(7) 0.039(7) Uiso 1 1 d D . .
H77 H 0.0123 0.8364 1.0284 0.047 Uiso 1 1 calc R U .
C83 C 0.0127(9) 0.4687(12) 0.9115(5) 0.044(7) Uiso 1 1 d D . .
H83 H -0.0045 0.4232 0.9160 0.053 Uiso 1 1 calc R U .
C2 C 0.2649(7) 0.3594(14) 0.8501(6) 0.045(7) Uiso 1 1 d D . .
H2 H 0.2344 0.3429 0.8562 0.054 Uiso 1 1 calc R U .
C8 C 0.2896(8) 0.4513(11) 0.9771(5) 0.041(7) Uiso 1 1 d D . .
H8 H 0.2737 0.4988 0.9795 0.049 Uiso 1 1 calc R U .
C44 C 0.4754(6) 0.635(2) 0.8066(6) 0.051(8) Uiso 1 1 d D . .
H44 H 0.5026 0.6425 0.8204 0.061 Uiso 1 1 calc R U .
C48 C 0.3930(6) 0.6097(15) 0.8028(5) 0.028(5) Uiso 1 1 d D . .
H48 H 0.3633 0.6056 0.8138 0.033 Uiso 1 1 calc R U .
C138 C 0.1029(6) 0.8819(14) 0.8025(5) 0.027(5) Uiso 1 1 d D . .
H138 H 0.1325 0.8755 0.8134 0.033 Uiso 1 1 calc R U .
C107 C 0.0547(7) 0.5200(10) 0.7853(8) 0.044(7) Uiso 1 1 d D . .
H107 H 0.0492 0.4665 0.7873 0.053 Uiso 1 1 calc R U .
C106 C 0.0174(6) 0.5707(14) 0.7834(8) 0.043(7) Uiso 1 1 d D . .
H106 H -0.0137 0.5517 0.7836 0.051 Uiso 1 1 calc R U .
C50 C 0.4078(9) 0.5610(13) 0.9258(6) 0.050(8) Uiso 1 1 d D . .
H50 H 0.3935 0.6046 0.9362 0.060 Uiso 1 1 calc R U .
C162 C 0.4195(7) 0.8311(10) 0.7895(8) 0.046(8) Uiso 1 1 d D . .
H162 H 0.4102 0.7797 0.7938 0.056 Uiso 1 1 calc R U .
C158 C 0.3997(7) 0.9642(10) 0.7821(6) 0.039(7) Uiso 1 1 d D . .
H158 H 0.3768 1.0034 0.7799 0.046 Uiso 1 1 calc R U .
C143 C -0.0431(10) 0.7084(16) 0.8706(6) 0.057(9) Uiso 1 1 d D . .
H143 H -0.0562 0.6695 0.8562 0.069 Uiso 1 1 calc R U .
C172 C 0.5278(8) 0.7662(15) 1.0276(6) 0.041(7) Uiso 1 1 d D . .
H172 H 0.5535 0.7437 1.0396 0.049 Uiso 1 1 calc R U .
C23 C 0.2288(10) 1.2069(13) 0.9928(7) 0.053(9) Uiso 1 1 d D . .
H23 H 0.2438 1.2513 1.0018 0.063 Uiso 1 1 calc R U .
C22 C 0.1926(10) 1.1727(15) 1.0115(6) 0.059(10) Uiso 1 1 d D . .
H22 H 0.1792 1.1984 1.0310 0.071 Uiso 1 1 calc R U .
C171 C 0.4999(9) 0.8201(16) 1.0445(5) 0.057(9) Uiso 1 1 d D . .
H171 H 0.5048 0.8309 1.0687 0.069 Uiso 1 1 calc R U .
C21 C 0.1763(9) 1.1009(14) 1.0015(6) 0.050(8) Uiso 1 1 d D . .
H21 H 0.1545 1.0744 1.0159 0.060 Uiso 1 1 calc R U .
C113 C 0.1264(9) 0.9187(15) 1.0342(6) 0.044(7) Uiso 1 1 d D . .
C166 C 0.4876(7) 1.0184(16) 0.8780(6) 0.043(7) Uiso 1 1 d D . .
H166 H 0.5034 1.0449 0.8598 0.052 Uiso 1 1 calc R U .
C39 C 0.5262(9) 0.8132(12) 0.8780(8) 0.049(8) Uiso 1 1 d D . .
H39 H 0.5320 0.8596 0.8657 0.059 Uiso 1 1 calc R U .
C121 C 0.2021(9) 0.8829(14) 1.0798(5) 0.042(7) Uiso 1 1 d D . .
C122 C 0.2061(8) 0.8500(12) 1.1129(6) 0.039(7) Uiso 1 1 d D . .
H122 H 0.1926 0.8012 1.1173 0.046 Uiso 1 1 calc R U .
C154 C 0.3293(11) 0.6809(15) 0.6898(6) 0.059(10) Uiso 1 1 d D . .
H154 H 0.3285 0.6449 0.6711 0.071 Uiso 1 1 calc R U .
C155 C 0.3586(10) 0.7440(16) 0.6880(6) 0.051(8) Uiso 1 1 d D . .
H155 H 0.3779 0.7513 0.6680 0.061 Uiso 1 1 calc R U .
C47 C 0.3977(7) 0.5926(19) 0.7675(5) 0.045(7) Uiso 1 1 d D . .
H47 H 0.3710 0.5802 0.7538 0.053 Uiso 1 1 calc R U .
C69 C 0.4209(9) 0.5009(14) 1.0645(7) 0.069(12) Uiso 1 1 d D . .
H69 H 0.4234 0.4588 1.0802 0.083 Uiso 1 1 calc R U .
C86 C 0.0812(7) 0.5263(13) 1.0262(6) 0.053(9) Uiso 1 1 d D . .
H86 H 0.0529 0.5517 1.0322 0.064 Uiso 1 1 calc R U .
C111 C 0.0717(8) 0.9763(14) 0.9941(5) 0.035(6) Uiso 1 1 d D . .
H111 H 0.0577 0.9786 0.9715 0.042 Uiso 1 1 calc R U .
C20 C 0.1920(8) 1.0677(11) 0.9705(6) 0.057(9) Uiso 1 1 d D . .
H20 H 0.1798 1.0196 0.9631 0.069 Uiso 1 1 calc R U .
C26 C 0.3371(7) 1.0977(13) 0.9261(5) 0.040(7) Uiso 1 1 d D . .
H26 H 0.3323 1.0678 0.9466 0.048 Uiso 1 1 calc R U .
C36 C 0.1854(11) 1.0474(11) 0.8510(7) 0.057(9) Uiso 1 1 d D . .
H36 H 0.1936 0.9946 0.8504 0.069 Uiso 1 1 calc R U .
C100 C 0.1662(10) 0.8239(14) 0.6851(5) 0.045(7) Uiso 1 1 d D . .
H100 H 0.1673 0.8555 0.6648 0.054 Uiso 1 1 calc R U .
C99 C 0.1927(8) 0.8425(11) 0.7145(6) 0.046(8) Uiso 1 1 d D . .
H99 H 0.2106 0.8884 0.7147 0.055 Uiso 1 1 calc R U .
C108 C 0.1002(6) 0.5475(11) 0.7841(8) 0.048(8) Uiso 1 1 d D . .
H108 H 0.1257 0.5127 0.7840 0.058 Uiso 1 1 calc R U .
C65 C 0.4192(8) 0.8105(14) 1.1101(8) 0.057(9) Uiso 1 1 d D . .
H65 H 0.4491 0.8041 1.1206 0.068 Uiso 1 1 calc R U .
C64 C 0.3947(10) 0.8784(13) 1.1148(8) 0.061(10) Uiso 1 1 d D . .
H64 H 0.4050 0.9151 1.1316 0.073 Uiso 1 1 calc R U .
C176 C 0.3433(7) 0.9656(13) 1.0035(7) 0.070(12) Uiso 1 1 d D . .
H176 H 0.3235 0.9234 0.9983 0.084 Uiso 1 1 calc R U .
C180 C 0.4173(7) 1.0294(13) 0.9981(7) 0.041(7) Uiso 1 1 d D . .
H180 H 0.4477 1.0318 0.9883 0.049 Uiso 1 1 calc R U .
C94 C 0.2567(9) 0.4611(14) 0.7480(7) 0.048(8) Uiso 1 1 d D . .
H94 H 0.2750 0.4175 0.7421 0.057 Uiso 1 1 calc R U .
C58 C 0.2366(11) 0.5596(17) 1.1227(6) 0.069(12) Uiso 1 1 d D . .
H58 H 0.2205 0.5270 1.1386 0.083 Uiso 1 1 calc R U .
C165 C 0.5109(6) 0.9996(16) 0.9088(6) 0.054(9) Uiso 1 1 d D . .
H165 H 0.5423 1.0154 0.9121 0.065 Uiso 1 1 calc R U .
C141 C -0.0384(8) 0.7722(15) 0.9264(5) 0.045(8) Uiso 1 1 d D . .
H141 H -0.0494 0.7785 0.9498 0.055 Uiso 1 1 calc R U .
C42 C 0.5141(10) 0.6647(13) 0.9028(10) 0.070(12) Uiso 1 1 d D . .
H42 H 0.5084 0.6168 0.9139 0.084 Uiso 1 1 calc R U .
C41 C 0.5569(8) 0.7015(16) 0.9070(10) 0.062(10) Uiso 1 1 d D . .
H41 H 0.5829 0.6741 0.9160 0.075 Uiso 1 1 calc R U .
C159 C 0.4467(7) 0.9834(11) 0.7833(8) 0.055(9) Uiso 1 1 d D . .
H159 H 0.4559 1.0358 0.7826 0.066 Uiso 1 1 calc R U .
C160 C 0.4802(6) 0.9262(14) 0.7855(9) 0.054(9) Uiso 1 1 d D . .
H160 H 0.5124 0.9391 0.7850 0.065 Uiso 1 1 calc R U .
C161 C 0.4667(7) 0.8499(13) 0.7883(10) 0.067(11) Uiso 1 1 d D . .
H161 H 0.4896 0.8105 0.7894 0.080 Uiso 1 1 calc R U .
C33 C 0.1629(10) 1.2026(12) 0.8513(7) 0.063(10) Uiso 1 1 d D . .
H33 H 0.1519 1.2539 0.8531 0.076 Uiso 1 1 calc R U .
C27 C 0.3800(7) 1.1330(16) 0.9204(6) 0.051(8) Uiso 1 1 d D . .
H27 H 0.4043 1.1278 0.9372 0.062 Uiso 1 1 calc R U .
C179 C 0.4009(8) 1.0895(13) 1.0187(8) 0.057(9) Uiso 1 1 d D . .
H179 H 0.4205 1.1322 1.0235 0.068 Uiso 1 1 calc R U .
C63 C 0.3549(8) 0.8926(11) 1.0949(7) 0.047(8) Uiso 1 1 d D . .
H63 H 0.3401 0.9414 1.0959 0.056 Uiso 1 1 calc R U .
C114 C 0.1118(9) 0.9685(16) 1.0604(5) 0.045(8) Uiso 1 1 d D . .
H114 H 0.1263 0.9671 1.0828 0.055 Uiso 1 1 calc R U .
C76 C -0.0352(6) 0.7504(12) 1.0229(7) 0.042(7) Uiso 1 1 d D . .
H76 H -0.0600 0.7757 1.0348 0.051 Uiso 1 1 calc R U .
C12 C 0.3149(10) 0.3460(14) 0.9411(5) 0.050(8) Uiso 1 1 d D . .
H12 H 0.3178 0.3231 0.9185 0.061 Uiso 1 1 calc R U .
C168 C 0.4190(7) 0.9534(18) 0.8992(6) 0.058(10) Uiso 1 1 d D . .
H168 H 0.3882 0.9352 0.8953 0.070 Uiso 1 1 calc R U .
C87 C 0.0979(8) 0.4671(15) 1.0472(6) 0.053(9) Uiso 1 1 d D . .
H87 H 0.0817 0.4531 1.0680 0.064 Uiso 1 1 calc R U .
C104 C 0.0710(8) 0.6769(10) 0.7815(7) 0.049(8) Uiso 1 1 d D . .
H104 H 0.0766 0.7305 0.7802 0.059 Uiso 1 1 calc R U .
C72 C 0.4145(10) 0.6266(15) 1.0199(8) 0.062(10) Uiso 1 1 d D . .
H72 H 0.4125 0.6697 1.0047 0.074 Uiso 1 1 calc R U .
C56 C 0.2627(7) 0.5868(12) 1.0640(4) 0.033(6) Uiso 1 1 d D . .
H56 H 0.2619 0.5761 1.0395 0.039 Uiso 1 1 calc R U .
C140 C 0.0004(8) 0.8126(13) 0.9150(5) 0.065(11) Uiso 1 1 d D . .
H140 H 0.0156 0.8477 0.9304 0.078 Uiso 1 1 calc R U .
C149 C 0.2817(14) 1.0259(18) 0.7160(7) 0.070(12) Uiso 1 1 d D . .
H149 H 0.2852 1.0395 0.6920 0.084 Uiso 1 1 calc R U .
C59 C 0.2629(10) 0.6210(16) 1.1351(4) 0.048(8) Uiso 1 1 d D . .
H59 H 0.2592 0.6384 1.1586 0.058 Uiso 1 1 calc R U .
C16 C 0.1126(7) 0.3508(16) 0.9074(8) 0.050(8) Uiso 1 1 d D . .
H16 H 0.0820 0.3301 0.9080 0.060 Uiso 1 1 calc R U .
C101 C 0.1381(11) 0.7589(16) 0.6856(6) 0.063(10) Uiso 1 1 d D . .
H101 H 0.1189 0.7471 0.6659 0.076 Uiso 1 1 calc R U .
C131 C 0.0889(10) 1.0699(16) 0.9104(13) 0.12(2) Uiso 1 1 d D . .
H131 H 0.1138 1.0980 0.9209 0.143 Uiso 1 1 calc R U .
C130 C 0.0455(11) 1.1039(12) 0.9060(10) 0.065(11) Uiso 1 1 d D . .
H130 H 0.0412 1.1564 0.9119 0.078 Uiso 1 1 calc R U .
C128 C 0.0154(7) 0.9859(14) 0.8822(7) 0.048(8) Uiso 1 1 d D . .
H128 H -0.0097 0.9571 0.8727 0.057 Uiso 1 1 calc R U .
C112 C 0.1077(8) 0.9249(14) 1.0005(5) 0.039(7) Uiso 1 1 d D . .
H112 H 0.1196 0.8940 0.9821 0.047 Uiso 1 1 calc R U .
C71 C 0.4541(9) 0.5806(19) 1.0195(9) 0.070(12) Uiso 1 1 d D . .
H71 H 0.4795 0.5930 1.0045 0.085 Uiso 1 1 calc R U .
C70 C 0.4566(8) 0.5163(16) 1.0410(8) 0.058(9) Uiso 1 1 d D . .
H70 H 0.4828 0.4830 1.0397 0.069 Uiso 1 1 calc R U .
C173 C 0.5180(11) 0.7453(18) 0.9932(7) 0.076(13) Uiso 1 1 d D . .
H173 H 0.5349 0.7048 0.9824 0.091 Uiso 1 1 calc R U .
C164 C 0.4884(7) 0.9577(15) 0.9347(5) 0.053(9) Uiso 1 1 d D . .
H164 H 0.5046 0.9445 0.9556 0.064 Uiso 1 1 calc R U .
C28 C 0.3872(7) 1.1758(18) 0.8902(7) 0.057(9) Uiso 1 1 d D . .
H28 H 0.4167 1.1991 0.8861 0.068 Uiso 1 1 calc R U .
C29 C 0.3514(9) 1.1846(18) 0.8658(6) 0.054(9) Uiso 1 1 d D . .
H29 H 0.3566 1.2126 0.8448 0.065 Uiso 1 1 calc R U .
C35 C 0.1532(11) 1.0765(15) 0.8270(8) 0.070(12) Uiso 1 1 d D . .
H35 H 0.1347 1.0428 0.8131 0.084 Uiso 1 1 calc R U .
C134 C 0.0191(6) 0.8766(17) 0.8056(6) 0.059(10) Uiso 1 1 d D . .
H134 H -0.0086 0.8688 0.8189 0.070 Uiso 1 1 calc R U .
C10 C 0.3350(10) 0.3491(15) 1.0024(5) 0.052(8) Uiso 1 1 d D . .
H10 H 0.3490 0.3258 1.0223 0.062 Uiso 1 1 calc R U .
C4 C 0.3319(10) 0.3516(18) 0.8123(7) 0.062(10) Uiso 1 1 d D . .
H4 H 0.3476 0.3285 0.7931 0.074 Uiso 1 1 calc R U .
C5 C 0.3537(8) 0.4084(18) 0.8319(8) 0.056(9) Uiso 1 1 d D . .
H5 H 0.3844 0.4244 0.8259 0.067 Uiso 1 1 calc R U .
C53 C 0.4485(12) 0.4327(13) 0.8951(7) 0.063(10) Uiso 1 1 d D . .
H53 H 0.4606 0.3880 0.8841 0.076 Uiso 1 1 calc R U .
C177 C 0.3262(6) 1.0273(15) 1.0227(7) 0.051(8) Uiso 1 1 d D . .
H177 H 0.2943 1.0286 1.0294 0.061 Uiso 1 1 calc R U .
C178 C 0.3558(9) 1.0870(14) 1.0321(8) 0.054(9) Uiso 1 1 d D . .
H178 H 0.3454 1.1260 1.0476 0.065 Uiso 1 1 calc R U .
C136 C 0.0567(9) 0.905(2) 0.7507(5) 0.057(9) Uiso 1 1 d D . .
H136 H 0.0547 0.9180 0.7265 0.068 Uiso 1 1 calc R U .
C75 C -0.0420(6) 0.6773(12) 1.0091(7) 0.046(7) Uiso 1 1 d D . .
H75 H -0.0718 0.6537 1.0104 0.055 Uiso 1 1 calc R U .
C80 C 0.0578(8) 0.6073(10) 0.8993(5) 0.052(8) Uiso 1 1 d D . .
H80 H 0.0726 0.6552 0.8952 0.062 Uiso 1 1 calc R U .
C15 C 0.1226(7) 0.4121(16) 0.8854(7) 0.065(11) Uiso 1 1 d D . .
H15 H 0.0990 0.4325 0.8705 0.078 Uiso 1 1 calc R U .
C17 C 0.1472(9) 0.3197(16) 0.9285(8) 0.068(11) Uiso 1 1 d D . .
H17 H 0.1409 0.2754 0.9422 0.081 Uiso 1 1 calc R U .
C11 C 0.3362(13) 0.3125(14) 0.9700(7) 0.073(12) Uiso 1 1 d D . .
H11 H 0.3516 0.2645 0.9677 0.088 Uiso 1 1 calc R U .
C52 C 0.4331(13) 0.4296(14) 0.9297(7) 0.072(12) Uiso 1 1 d D . .
H52 H 0.4382 0.3847 0.9433 0.087 Uiso 1 1 calc R U .
C51 C 0.4102(11) 0.4922(16) 0.9442(6) 0.068(11) Uiso 1 1 d D . .
H51 H 0.3962 0.4881 0.9667 0.082 Uiso 1 1 calc R U .
C54 C 0.4461(12) 0.5016(15) 0.8767(6) 0.064(11) Uiso 1 1 d D . .
H54 H 0.4581 0.5046 0.8535 0.077 Uiso 1 1 calc R U .
C6 C 0.3309(9) 0.4418(18) 0.8601(8) 0.072(12) Uiso 1 1 d D . .
H6 H 0.3449 0.4833 0.8724 0.087 Uiso 1 1 calc R U .
C93 C 0.2213(10) 0.4854(16) 0.7258(6) 0.066(11) Uiso 1 1 d D . .
H93 H 0.2163 0.4601 0.7040 0.079 Uiso 1 1 calc R U .
C150 C 0.2985(11) 0.9560(16) 0.7281(6) 0.054(9) Uiso 1 1 d D . .
H150 H 0.3135 0.9217 0.7123 0.065 Uiso 1 1 calc R U .
C24 C 0.2427(9) 1.1757(13) 0.9609(6) 0.049(8) Uiso 1 1 d D . .
H24 H 0.2641 1.2028 0.9465 0.059 Uiso 1 1 calc R U .
C125 C 0.2440(14) 0.9940(14) 1.1002(8) 0.085(15) Uiso 1 1 d D . .
H125 H 0.2527 1.0460 1.0969 0.103 Uiso 1 1 calc R U .
C38 C 0.4824(8) 0.7781(14) 0.8764(10) 0.077(13) Uiso 1 1 d D . .
H38 H 0.4552 0.8073 0.8715 0.092 Uiso 1 1 calc R U .
C137 C 0.1000(8) 0.900(3) 0.7669(6) 0.084(15) Uiso 1 1 d D . .
H137 H 0.1276 0.9080 0.7537 0.100 Uiso 1 1 calc R U .
C129 C 0.0084(8) 1.0612(15) 0.8930(9) 0.089(16) Uiso 1 1 d D . .
H129 H -0.0218 1.0835 0.8915 0.106 Uiso 1 1 calc R U .
C144 C -0.0053(10) 0.7513(19) 0.8586(5) 0.074(13) Uiso 1 1 d D . .
H144 H 0.0049 0.7460 0.8351 0.089 Uiso 1 1 calc R U .
C45 C 0.4788(8) 0.627(2) 0.7703(6) 0.071(12) Uiso 1 1 d D . .
H45 H 0.5060 0.6432 0.7582 0.085 Uiso 1 1 calc R U .
C135 C 0.0163(7) 0.891(2) 0.7697(6) 0.085(15) Uiso 1 1 d D . .
H135 H -0.0132 0.8910 0.7582 0.102 Uiso 1 1 calc R U .
C105 C 0.0256(7) 0.6491(13) 0.7815(10) 0.096(17) Uiso 1 1 d D . .
H105 H 0.0001 0.6838 0.7801 0.115 Uiso 1 1 calc R U .
C124 C 0.2507(14) 0.9587(18) 1.1327(7) 0.087(15) Uiso 1 1 d D . .
H124 H 0.2694 0.9827 1.1501 0.104 Uiso 1 1 calc R U .
C30 C 0.3079(8) 1.1522(18) 0.8723(6) 0.060(10) Uiso 1 1 d D . .
H30 H 0.2827 1.1614 0.8567 0.072 Uiso 1 1 calc R U .
C34 C 0.1484(12) 1.1557(16) 0.8236(7) 0.081(14) Uiso 1 1 d D . .
H34 H 0.1355 1.1775 0.8029 0.097 Uiso 1 1 calc R U .
C146 C 0.2725(13) 0.987(2) 0.7864(6) 0.097(17) Uiso 1 1 d D . .
H146 H 0.2695 0.9739 0.8105 0.116 Uiso 1 1 calc R U .
C57 C 0.2339(9) 0.5463(14) 1.0867(6) 0.059(10) Uiso 1 1 d D . .
H57 H 0.2124 0.5097 1.0777 0.071 Uiso 1 1 calc R U .
C3 C 0.2869(10) 0.3285(17) 0.8209(7) 0.097(17) Uiso 1 1 d D . .
H3 H 0.2712 0.2916 0.8068 0.116 Uiso 1 1 calc R U .
C95 C 0.2656(10) 0.5005(18) 0.7790(7) 0.071(12) Uiso 1 1 d D . .
H95 H 0.2906 0.4850 0.7939 0.085 Uiso 1 1 calc R U .
C148 C 0.2596(15) 1.0759(17) 0.7390(10) 0.095(17) Uiso 1 1 d D . .
H148 H 0.2469 1.1228 0.7305 0.114 Uiso 1 1 calc R U .
C218 C 0.655(2) 0.880(4) 0.8204(7) 0.06(2) Uiso 0.5 1 d D . P
H21A H 0.6484 0.8246 0.8188 0.074 Uiso 0.5 1 calc R U P
H21B H 0.6887 0.8880 0.8142 0.074 Uiso 0.5 1 calc R U P
C147 C 0.2561(16) 1.057(2) 0.7744(9) 0.14(3) Uiso 1 1 d D . .
H147 H 0.2425 1.0928 0.7903 0.162 Uiso 1 1 calc R U .
C503 C 0.409(3) 0.243(3) 0.7322(8) 0.06(2) Uiso 0.5 1 d D . P
H50A H 0.4425 0.2444 0.7387 0.077 Uiso 0.5 1 calc R U P
H50B H 0.3956 0.2945 0.7355 0.077 Uiso 0.5 1 calc R U P
Cl12 Cl 0.1454(10) 0.3530(17) 0.7876(7) 0.088(7) Uiso 0.5 1 d D . P
C507 C 0.1522(14) 0.312(5) 0.7461(13) 0.07(2) Uiso 0.5 1 d D . P
H50C H 0.1630 0.3506 0.7289 0.084 Uiso 0.5 1 calc R U P
H50D H 0.1754 0.2696 0.7469 0.084 Uiso 0.5 1 calc R U P
Cl13 Cl 0.1267(14) 0.082(2) 0.7118(7) 0.127(12) Uiso 0.5 1 d D . P
Cl11 Cl 0.0974(15) 0.276(3) 0.7340(10) 0.150(16) Uiso 0.5 1 d D . P
Cl9 Cl 0.0020(9) 0.1683(11) 0.8158(7) 0.081(7) Uiso 0.5 1 d D . P
Cl5 Cl 0.4026(12) 0.213(2) 0.6887(6) 0.111(10) Uiso 0.5 1 d D . P
Cl6 Cl 0.3796(9) 0.1761(16) 0.7583(6) 0.081(7) Uiso 0.5 1 d D . P
Cl3 Cl 0.6192(13) 0.932(2) 0.7922(6) 0.115(11) Uiso 0.5 1 d D . P
Cl4 Cl 0.6444(9) 0.9141(16) 0.8628(6) 0.080(7) Uiso 0.5 1 d D . P
Cl1 Cl 0.4885(17) 0.8527(17) 0.6865(13) 0.158(17) Uiso 0.5 1 d D . P
Cl2 Cl 0.5193(9) 0.7011(14) 0.6794(7) 0.080(7) Uiso 0.5 1 d D . P
Cl7A Cl 0.7492(5) 0.7817(9) 0.8019(4) 0.048(3) Uiso 0.6 1 d . . P
Cl8 Cl 0.0165(9) 0.3260(11) 0.8247(7) 0.078(6) Uiso 0.5 1 d D . P
Cu1 Cu 0.18978(10) 0.82799(18) 0.93176(7) 0.0221(6) Uani 1 1 d . . .
Cu2 Cu 0.30447(10) 0.83066(18) 0.89542(7) 0.0201(6) Uani 1 1 d . . .
Cu3 Cu 0.26976(10) 0.83548(18) 0.95868(7) 0.0223(6) Uani 1 1 d . . .
Cu4 Cu 0.27461(10) 0.69185(18) 0.86958(7) 0.0214(6) Uani 1 1 d . . .
Cu5 Cu 0.22412(10) 0.82642(19) 0.86937(7) 0.0226(6) Uani 1 1 d . . .
Cu6 Cu 0.30037(11) 0.72423(18) 0.99489(7) 0.0222(6) Uani 1 1 d . . .
Cu7 Cu 0.20522(11) 0.79409(19) 0.99658(8) 0.0260(7) Uani 1 1 d . . .
Cu8 Cu 0.13686(12) 0.79238(19) 0.88311(8) 0.0277(7) Uani 1 1 d . . .
Cu9 Cu 0.35846(12) 0.72064(19) 0.88011(9) 0.0293(7) Uani 1 1 d . . .
Cu10 Cu 0.29288(17) 0.8048(2) 0.83034(8) 0.0443(11) Uani 1 1 d . . .
Cu11 Cu 0.24637(12) 0.93042(19) 0.91082(8) 0.0269(6) Uani 1 1 d . . .
Cu12 Cu 0.14490(10) 0.7076(2) 0.94972(9) 0.0278(7) Uani 1 1 d . . .
Cu13 Cu 0.35619(11) 0.80549(19) 0.94605(9) 0.0269(7) Uani 1 1 d . . .
Cu14 Cu 0.19492(18) 0.7201(2) 0.83179(8) 0.0508(13) Uani 1 1 d . . .
Cu15 Cu 0.25450(11) 0.58470(18) 0.90930(8) 0.0239(6) Uani 1 1 d . . .
Cu16 Cu 0.22849(10) 0.67702(19) 0.95880(7) 0.0225(6) Uani 1 1 d . . .
Cu17 Cu 0.19426(10) 0.68455(18) 0.89493(7) 0.0201(6) Uani 1 1 d . . .
Cu18 Cu 0.30949(10) 0.68492(17) 0.93307(7) 0.0193(6) Uani 1 1 d . . .
P1 P 0.2580(2) 0.4566(4) 0.90834(17) 0.0245(13) Uani 1 1 d . . .
P2 P 0.2433(2) 1.0571(4) 0.90904(15) 0.0248(13) Uani 1 1 d . . .
P3 P 0.4240(2) 0.6549(4) 0.86916(18) 0.0289(14) Uani 1 1 d . . .
P4 P 0.3324(2) 0.6858(4) 1.04556(16) 0.0270(14) Uani 1 1 d . . .
P5 P 0.0884(2) 0.6274(4) 0.96731(16) 0.0212(12) Uani 1 1 d . . .
P6 P 0.1699(3) 0.6639(6) 0.78194(17) 0.041(2) Uani 1 1 d . . .
P7 P 0.1687(2) 0.8394(4) 1.04424(16) 0.0255(13) Uani 1 1 d . . .
P8 P 0.0709(2) 0.8523(4) 0.86855(16) 0.0244(13) Uani 1 1 d . . .
P9 P 0.3255(3) 0.8526(5) 0.78208(18) 0.043(2) Uani 1 1 d . . .
P10 P 0.4113(2) 0.8848(4) 0.96617(16) 0.0250(13) Uani 1 1 d . . .
Cl7B Cl 0.1196(8) 0.4322(14) 0.6582(6) 0.053(5) Uiso 0.4 1 d . . P
Cl14 Cl 0.1502(10) 0.0987(18) 0.6408(6) 0.090(8) Uiso 0.5 1 d D . P
Cl17 Cl 0.3097(11) 0.1203(19) 0.6176(8) 0.097(8) Uiso 0.5 1 d D . P
C509 C 0.2217(9) 0.255(4) 0.5785(19) 0.056(18) Uiso 0.5 1 d D . P
H50E H 0.2110 0.2040 0.5871 0.068 Uiso 0.5 1 calc R U P
H50F H 0.2109 0.2613 0.5540 0.068 Uiso 0.5 1 calc R U P
C600 C 0.358(8) 0.141(3) 0.644(8) 0.6(4) Uiso 0.5 1 d D . P
H60A H 0.3485 0.1704 0.6650 0.703 Uiso 0.5 1 calc R U P
H60B H 0.3812 0.1716 0.6308 0.703 Uiso 0.5 1 calc R U P
C506 C 0.534(4) 0.791(4) 0.697(5) 0.23(11) Uiso 0.5 1 d D . P
H50G H 0.5386 0.7870 0.7226 0.273 Uiso 0.5 1 calc R U P
H50H H 0.5640 0.8092 0.6863 0.273 Uiso 0.5 1 calc R U P
C508 C 0.122(6) 0.037(5) 0.6707(12) 0.17(7) Uiso 0.5 1 d D . P
H50I H 0.1380 -0.0133 0.6711 0.199 Uiso 0.5 1 calc R U P
H50J H 0.0894 0.0301 0.6640 0.199 Uiso 0.5 1 calc R U P
C606 C 0.000(2) 0.2564(14) 0.7939(7) 0.042(14) Uiso 0.5 1 d D . P
H60C H -0.0313 0.2668 0.7848 0.051 Uiso 0.5 1 calc R U P
H60D H 0.0225 0.2563 0.7739 0.051 Uiso 0.5 1 calc R U P

loop_
_atom_site_aniso_label
_atom_site_aniso_U_11
_atom_site_aniso_U_22
_atom_site_aniso_U_33
_atom_site_aniso_U_23
_atom_site_aniso_U_13
_atom_site_aniso_U_12
Cu1 0.0246(14) 0.0230(15) 0.0186(12) -0.0056(11) 0.0038(10) -0.0021(11)
Cu2 0.0211(13) 0.0263(15) 0.0128(11) -0.0027(10) -0.0037(9) 0.0018(11)
Cu3 0.0228(14) 0.0300(16) 0.0141(12) 0.0035(11) -0.0018(10) -0.0060(12)
Cu4 0.0210(13) 0.0311(16) 0.0120(11) 0.0054(11) -0.0011(9) -0.0095(11)
Cu5 0.0260(14) 0.0312(16) 0.0107(11) -0.0034(11) 0.0001(10) -0.0010(12)
Cu6 0.0297(15) 0.0245(15) 0.0123(11) -0.0039(10) -0.0043(10) 0.0104(12)
Cu7 0.0310(16) 0.0280(16) 0.0191(13) 0.0048(11) 0.0118(11) 0.0101(13)
Cu8 0.0355(17) 0.0237(16) 0.0238(14) 0.0072(12) -0.0140(12) -0.0072(13)
Cu9 0.0325(16) 0.0243(16) 0.0311(16) -0.0099(13) 0.0192(13) -0.0099(13)
Cu10 0.086(3) 0.0299(19) 0.0174(14) -0.0018(13) 0.0165(16) -0.030(2)
Cu11 0.0311(16) 0.0253(16) 0.0244(14) 0.0041(12) 0.0026(12) -0.0014(13)
Cu12 0.0179(13) 0.0318(17) 0.0339(16) 0.0125(13) 0.0041(12) -0.0008(12)
Cu13 0.0206(14) 0.0267(16) 0.0333(16) -0.0097(13) -0.0013(12) -0.0044(12)
Cu14 0.100(4) 0.042(2) 0.0105(13) 0.0020(13) -0.0080(17) -0.040(2)
Cu15 0.0232(14) 0.0233(15) 0.0251(14) -0.0028(11) 0.0041(11) 0.0006(11)
Cu16 0.0202(13) 0.0362(17) 0.0111(11) -0.0067(11) -0.0009(9) -0.0025(12)
Cu17 0.0253(14) 0.0263(15) 0.0088(11) -0.0005(10) 0.0032(9) -0.0041(11)
Cu18 0.0241(13) 0.0246(15) 0.0092(11) 0.0014(10) 0.0013(9) -0.0071(11)
P1 0.030(3) 0.021(3) 0.022(3) -0.004(2) 0.006(2) 0.007(2)
P2 0.024(3) 0.037(4) 0.014(3) 0.008(2) -0.004(2) 0.007(3)
P3 0.027(3) 0.034(4) 0.026(3) 0.004(3) 0.003(2) -0.012(3)
P4 0.021(3) 0.043(4) 0.017(3) 0.009(3) 0.005(2) 0.003(3)
P5 0.020(3) 0.022(3) 0.022(3) 0.006(2) 0.002(2) -0.008(2)
P6 0.050(5) 0.063(6) 0.010(3) -0.009(3) 0.000(3) -0.026(4)
P7 0.026(3) 0.034(4) 0.017(3) -0.005(2) 0.005(2) 0.003(3)
P8 0.033(3) 0.020(3) 0.020(3) 0.001(2) 0.003(2) -0.004(2)
P9 0.064(5) 0.049(5) 0.016(3) 0.007(3) 0.004(3) -0.038(4)
P10 0.024(3) 0.034(4) 0.017(3) 0.001(2) -0.003(2) -0.009(3)

loop_
_atom_type_symbol
_atom_type_description
_atom_type_scat_dispersion_real
_atom_type_scat_dispersion_imag
_atom_type_scat_source
C C 0.0033 0.0016 'International Tables Vol C Tables 4.2.6.8 and 6.1.1.4'
P P 0.1023 0.0942 'International Tables Vol C Tables 4.2.6.8 and 6.1.1.4'
Cu Cu 0.3201 1.2651 'International Tables Vol C Tables 4.2.6.8 and 6.1.1.4'
Cl Cl 0.1484 0.1585 'International Tables Vol C Tables 4.2.6.8 and 6.1.1.4'
H H 0.0000 0.0000 'International Tables Vol C Tables 4.2.6.8 and 6.1.1.4'

loop_
_geom_angle_atom_site_label_1
_geom_angle_atom_site_label_2
_geom_angle_atom_site_label_3
_geom_angle
C74 C73 C78 119.5(7)
C74 C73 P5 122.2(11)
C78 C73 P5 118.1(11)
C75 C74 C73 120.3(7)
C80 C79 C84 120.1(7)
C80 C79 P5 117.7(11)
C84 C79 P5 122.1(11)
C72 C67 C68 119.9(7)
C72 C67 P4 114.5(14)
C68 C67 P4 124.5(14)
C8 C7 C12 119.8(7)
C8 C7 P1 118.5(12)
C12 C7 P1 121.6(12)
C10 C9 C8 119.9(7)
C54 C49 C50 119.9(7)
C54 C49 P3 120.5(14)
C50 C49 P3 119.6(14)
C162 C157 C158 119.8(7)
C162 C157 P9 114.8(12)
C158 C157 P9 125.4(12)
C26 C25 C30 120.0(7)
C26 C25 P2 120.1(12)
C30 C25 P2 119.9(12)
C176 C175 C180 119.7(7)
C176 C175 P10 119.9(13)
C180 C175 P10 120.2(13)
C164 C163 C168 119.8(7)
C164 C163 P10 119.9(13)
C168 C163 P10 120.2(13)
C174 C169 C170 120.2(7)
C174 C169 P10 118.1(12)
C170 C169 P10 121.7(12)
C134 C133 C138 120.3(7)
C134 C133 P8 124.1(13)
C138 C133 P8 115.4(12)
C144 C139 C140 119.9(7)
C144 C139 P8 122.2(12)
C140 C139 P8 117.9(12)
C90 C85 C86 119.9(7)
C90 C85 P5 115.8(13)
C86 C85 P5 124.2(13)
C79 C84 C83 119.9(7)
C132 C127 C128 120.2(7)
C132 C127 P8 118.9(13)
C128 C127 P8 120.9(13)
C20 C19 C24 119.9(7)
C20 C19 P2 117.0(13)
C24 C19 P2 123.1(13)
C36 C31 C32 119.8(7)
C36 C31 P2 120.0(14)
C32 C31 P2 120.1(14)
C62 C61 C66 120.0(7)
C62 C61 P4 119.9(13)
C66 C61 P4 119.8(13)
C61 C62 C63 120.1(7)
C14 C13 C18 120.1(7)
C14 C13 P1 120.1(13)
C18 C13 P1 119.5(13)
C48 C43 C44 119.7(7)
C48 C43 P3 118.9(12)
C44 C43 P3 121.3(12)
C38 C37 C42 118.0(9)
C38 C37 P3 114.9(14)
C42 C37 P3 125.8(14)
C150 C145 C146 120.0(7)
C150 C145 P9 120.9(17)
C146 C145 P9 117.7(17)
C115 C120 C119 120.2(7)
C155 C156 C151 119.8(7)
C101 C102 C97 120.3(7)
C99 C98 C97 119.8(7)
C96 C91 C92 120.1(7)
C96 C91 P6 114.5(13)
C92 C91 P6 125.3(13)
C122 C123 C124 120.2(7)
C82 C81 C80 119.9(7)
C111 C110 C109 119.9(7)
C114 C109 C110 120.0(7)
C33 C32 C31 120.1(7)
C127 C132 C131 120.0(7)
C168 C167 C166 119.9(7)
C115 C116 C117 120.0(7)
C41 C40 C39 119.0(9)
C13 C14 C15 119.9(7)
C13 C18 C17 119.7(7)
C56 C55 C60 119.9(7)
C56 C55 P4 116.5(12)
C60 C55 P4 123.2(12)
C61 C66 C65 119.7(7)
C91 C96 C95 120.0(7)
C152 C151 C156 119.9(7)
C152 C151 P9 113.9(13)
C156 C151 P9 126.2(14)
C151 C152 C153 120.4(7)
C152 C153 C154 119.8(7)
C143 C142 C141 120.0(7)
C120 C115 C116 119.9(7)
C117 C118 C119 120.2(7)
C125 C126 C121 119.6(8)
C102 C97 C98 119.8(7)
C102 C97 P6 122.2(12)
C98 C97 P6 118.0(12)
C104 C103 C108 119.9(7)
C104 C103 P6 119.9(13)
C108 C103 P6 120.0(13)
C91 C92 C93 119.9(7)
C45 C46 C47 119.0(9)
C81 C82 C83 120.0(7)
C6 C1 C2 119.8(7)
C6 C1 P1 120.0(13)
C2 C1 P1 120.1(13)
C171 C170 C169 119.7(7)
C169 C174 C173 120.0(7)
C69 C68 C67 120.0(7)
C55 C60 C59 119.5(8)
C89 C90 C85 120.2(7)
C88 C89 C90 119.8(7)
C89 C88 C87 120.0(7)
C120 C119 C118 119.7(7)
C118 C117 C116 119.9(7)
C118 C117 P7 119.1(12)
C116 C117 P7 121.1(12)
C77 C78 C73 120.1(7)
C78 C77 C76 120.3(7)
C84 C83 C82 119.9(7)
C3 C2 C1 120.1(7)
C7 C8 C9 120.1(7)
C43 C44 C45 119.3(8)
C47 C48 C43 120.1(7)
C133 C138 C137 119.6(7)
C106 C107 C108 120.1(7)
C107 C106 C105 119.9(7)
C51 C50 C49 120.0(7)
C157 C162 C161 119.8(7)
C159 C158 C157 120.0(7)
C142 C143 C144 119.7(8)
C173 C172 C171 119.9(7)
C24 C23 C22 119.7(8)
C21 C22 C23 119.8(8)
C170 C171 C172 120.0(7)
C22 C21 C20 119.9(7)
C114 C113 C112 119.9(7)
C114 C113 P7 120.5(13)
C112 C113 P7 119.5(13)
C165 C166 C167 119.8(7)
C38 C39 C40 118.7(9)
C122 C121 C126 119.6(7)
C122 C121 P7 122.9(14)
C126 C121 P7 117.4(14)
C123 C122 C121 120.0(7)
C155 C154 C153 120.0(7)
C154 C155 C156 120.2(7)
C48 C47 C46 119.8(8)
C68 C69 C70 120.1(7)
C85 C86 C87 120.0(7)
C110 C111 C112 120.1(7)
C19 C20 C21 120.0(7)
C25 C26 C27 119.9(7)
C31 C36 C35 119.8(8)
C99 C100 C101 119.8(7)
C100 C99 C98 120.3(7)
C107 C108 C103 119.8(7)
C64 C65 C66 119.8(8)
C65 C64 C63 119.7(8)
C177 C176 C175 120.1(7)
C179 C180 C175 120.0(7)
C95 C94 C93 120.1(7)
C57 C58 C59 119.5(8)
C164 C165 C166 120.1(7)
C140 C141 C142 120.0(7)
C41 C42 C37 119.3(9)
C42 C41 C40 119.8(9)
C160 C159 C158 120.0(7)
C159 C160 C161 120.0(7)
C160 C161 C162 119.9(7)
C32 C33 C34 119.2(8)
C28 C27 C26 120.1(7)
C180 C179 C178 119.9(7)
C62 C63 C64 119.8(7)
C109 C114 C113 120.1(7)
C77 C76 C75 119.7(7)
C11 C12 C7 119.9(7)
C167 C168 C163 120.0(7)
C88 C87 C86 119.9(7)
C103 C104 C105 120.1(7)
C71 C72 C67 120.0(7)
C55 C56 C57 120.2(7)
C141 C140 C139 120.0(7)
C150 C149 C148 120.1(7)
C58 C59 C60 119.4(8)
C17 C16 C15 120.3(7)
C102 C101 C100 119.9(7)
C130 C131 C132 119.8(7)
C129 C130 C131 120.1(7)
C127 C128 C129 119.9(7)
C111 C112 C113 119.8(7)
C72 C71 C70 120.0(7)
C69 C70 C71 119.9(7)
C172 C173 C174 119.9(7)
C165 C164 C163 120.1(7)
C27 C28 C29 120.1(7)
C30 C29 C28 119.8(7)
C34 C35 C36 119.1(9)
C133 C134 C135 119.9(7)
C9 C10 C11 119.9(7)
C5 C4 C3 119.9(7)
C4 C5 C6 120.1(7)
C52 C53 C54 119.7(7)
C176 C177 C178 119.9(7)
C177 C178 C179 119.8(7)
C137 C136 C135 120.2(7)
C74 C75 C76 119.9(7)
C79 C80 C81 120.0(7)
C16 C15 C14 119.9(7)
C16 C17 C18 119.9(7)
C12 C11 C10 120.0(7)
C51 C52 C53 119.8(8)
C50 C51 C52 120.0(7)
C49 C54 C53 120.1(7)
C1 C6 C5 119.9(7)
C94 C93 C92 119.9(7)
C149 C150 C145 120.0(7)
C23 C24 C19 119.9(7)
C126 C125 C124 119.5(8)
C39 C38 C37 118.4(10)
C136 C137 C138 120.0(7)
C130 C129 C128 119.9(7)
C139 C144 C143 120.0(7)
C44 C45 C46 118.9(9)
C136 C135 C134 119.8(7)
C106 C105 C104 120.0(7)
C123 C124 C125 119.5(8)
C25 C30 C29 120.0(7)
C35 C34 C33 118.6(9)
C145 C146 C147 120.0(7)
C56 C57 C58 119.8(7)
C2 C3 C4 119.9(7)
C94 C95 C96 119.9(7)
C149 C148 C147 119.9(7)
Cl4 C218 Cl3 106.4(8)
C148 C147 C146 119.9(7)
Cl6 C503 Cl5 107.0(8)
Cl11 C507 Cl12 106.4(8)
Cu8 Cu1 Cu3 151.29(17)
Cu8 Cu1 Cu11 109.40(15)
Cu3 Cu1 Cu11 60.62(12)
Cu8 Cu1 Cu12 71.70(13)
Cu3 Cu1 Cu12 113.12(15)
Cu11 Cu1 Cu12 169.35(17)
Cu8 Cu1 Cu5 62.62(12)
Cu3 Cu1 Cu5 91.58(13)
Cu11 Cu1 Cu5 58.16(12)
Cu12 Cu1 Cu5 115.59(15)
Cu8 Cu1 Cu7 139.92(17)
Cu3 Cu1 Cu7 57.70(12)
Cu11 Cu1 Cu7 110.69(15)
Cu12 Cu1 Cu7 68.95(13)
Cu5 Cu1 Cu7 144.80(16)
Cu8 Cu1 Cu17 56.13(11)
Cu3 Cu1 Cu17 101.73(14)
Cu11 Cu1 Cu17 115.43(14)
Cu12 Cu1 Cu17 55.83(11)
Cu5 Cu1 Cu17 61.44(11)
Cu7 Cu1 Cu17 105.13(14)
Cu8 Cu1 Cu16 105.09(14)
Cu3 Cu1 Cu16 64.77(11)
Cu11 Cu1 Cu16 118.84(14)
Cu12 Cu1 Cu16 51.76(11)
Cu5 Cu1 Cu16 99.44(13)
Cu7 Cu1 Cu16 54.11(10)
Cu17 Cu1 Cu16 52.70(9)
Cu13 Cu2 Cu11 110.02(15)
Cu13 Cu2 Cu5 148.60(16)
Cu11 Cu2 Cu5 59.82(12)
Cu13 Cu2 Cu9 71.30(13)
Cu11 Cu2 Cu9 175.26(17)
Cu5 Cu2 Cu9 116.59(15)
Cu13 Cu2 Cu10 143.88(18)
Cu11 Cu2 Cu10 105.56(17)
Cu5 Cu2 Cu10 59.34(14)
Cu9 Cu2 Cu10 73.74(16)
Cu13 Cu2 Cu3 60.92(11)
Cu11 Cu2 Cu3 60.11(12)
Cu5 Cu2 Cu3 90.87(13)
Cu9 Cu2 Cu3 118.10(15)
Cu10 Cu2 Cu3 149.00(17)
Cu13 Cu2 Cu4 108.04(14)
Cu11 Cu2 Cu4 119.56(15)
Cu5 Cu2 Cu4 63.06(12)
Cu9 Cu2 Cu4 56.02(12)
Cu10 Cu2 Cu4 56.93(11)
Cu3 Cu2 Cu4 103.90(13)
Cu13 Cu2 Cu18 55.46(11)
Cu11 Cu2 Cu18 121.77(14)
Cu5 Cu2 Cu18 102.31(14)
Cu9 Cu2 Cu18 54.90(11)
Cu10 Cu2 Cu18 109.35(14)
Cu3 Cu2 Cu18 65.99(11)
Cu4 Cu2 Cu18 54.92(10)
Cu7 Cu3 Cu1 62.44(12)
Cu7 Cu3 Cu6 73.50(13)
Cu1 Cu3 Cu6 119.79(16)
Cu7 Cu3 Cu11 114.41(16)
Cu1 Cu3 Cu11 60.23(12)
Cu6 Cu3 Cu11 167.21(17)
Cu7 Cu3 Cu13 140.80(17)
Cu1 Cu3 Cu13 142.13(15)
Cu6 Cu3 Cu13 67.34(13)
Cu11 Cu3 Cu13 104.45(15)
Cu7 Cu3 Cu2 145.25(16)
Cu1 Cu3 Cu2 88.30(12)
Cu6 Cu3 Cu2 110.22(15)
Cu11 Cu3 Cu2 57.39(11)
Cu13 Cu3 Cu2 56.85(11)
Cu7 Cu3 Cu16 55.41(11)
Cu1 Cu3 Cu16 66.05(11)
Cu6 Cu3 Cu16 55.39(11)
Cu11 Cu3 Cu16 119.62(14)
Cu13 Cu3 Cu16 101.09(14)
Cu2 Cu3 Cu16 97.03(13)
Cu7 Cu3 Cu18 102.66(14)
Cu1 Cu3 Cu18 99.61(13)
Cu6 Cu3 Cu18 51.80(10)
Cu11 Cu3 Cu18 115.53(13)
Cu13 Cu3 Cu18 53.21(11)
Cu2 Cu3 Cu18 61.94(11)
Cu16 Cu3 Cu18 49.54(9)
Cu15 Cu4 Cu9 106.25(15)
Cu15 Cu4 Cu17 60.64(12)
Cu9 Cu4 Cu17 146.91(15)
Cu15 Cu4 Cu10 177.67(19)
Cu9 Cu4 Cu10 74.76(16)
Cu17 Cu4 Cu10 117.37(18)
Cu15 Cu4 Cu18 59.25(11)
Cu9 Cu4 Cu18 59.53(11)
Cu17 Cu4 Cu18 89.50(12)
Cu10 Cu4 Cu18 120.20(15)
Cu15 Cu4 Cu14 105.20(14)
Cu9 Cu4 Cu14 148.45(16)
Cu17 Cu4 Cu14 56.32(12)
Cu10 Cu4 Cu14 73.91(15)
Cu18 Cu4 Cu14 144.05(16)
Cu15 Cu4 Cu2 121.23(14)
Cu9 Cu4 Cu2 57.61(11)
Cu17 Cu4 Cu2 101.12(14)
Cu10 Cu4 Cu2 57.41(12)
Cu18 Cu4 Cu2 65.88(11)
Cu14 Cu4 Cu2 106.77(15)
Cu15 Cu4 Cu5 121.44(14)
Cu9 Cu4 Cu5 109.64(15)
Cu17 Cu4 Cu5 63.94(12)
Cu10 Cu4 Cu5 56.27(14)
Cu18 Cu4 Cu5 103.98(13)
Cu14 Cu4 Cu5 53.75(12)
Cu2 Cu4 Cu5 54.21(11)
Cu14 Cu5 Cu11 174.21(19)
Cu14 Cu5 Cu10 79.06(16)
Cu11 Cu5 Cu10 106.61(16)
Cu14 Cu5 Cu2 123.92(19)
Cu11 Cu5 Cu2 59.51(12)
Cu10 Cu5 Cu2 61.00(14)
Cu14 Cu5 Cu1 114.26(16)
Cu11 Cu5 Cu1 60.26(12)
Cu10 Cu5 Cu1 148.64(17)
Cu2 Cu5 Cu1 89.23(12)
Cu14 Cu5 Cu8 68.05(16)
Cu11 Cu5 Cu8 106.37(15)
Cu10 Cu5 Cu8 146.87(17)
Cu2 Cu5 Cu8 143.40(15)
Cu1 Cu5 Cu8 56.79(11)
Cu14 Cu5 Cu4 62.85(16)
Cu11 Cu5 Cu4 118.97(14)
Cu10 Cu5 Cu4 57.25(12)
Cu2 Cu5 Cu4 62.74(11)
Cu1 Cu5 Cu4 102.00(13)
Cu8 Cu5 Cu4 107.92(14)
Cu14 Cu5 Cu17 55.80(12)
Cu11 Cu5 Cu17 120.16(14)
Cu10 Cu5 Cu17 108.46(15)
Cu2 Cu5 Cu17 99.78(14)
Cu1 Cu5 Cu17 64.50(11)
Cu8 Cu5 Cu17 55.77(11)
Cu4 Cu5 Cu17 53.61(10)
P4 Cu6 Cu18 134.1(2)
P4 Cu6 Cu3 147.0(3)
Cu18 Cu6 Cu3 74.35(12)
P4 Cu6 Cu16 133.0(2)
Cu18 Cu6 Cu16 59.60(11)
Cu3 Cu6 Cu16 71.47(12)
P4 Cu6 Cu13 119.0(2)
Cu18 Cu6 Cu13 56.73(11)
Cu3 Cu6 Cu13 57.05(11)
Cu16 Cu6 Cu13 104.94(13)
P4 Cu6 Cu7 118.4(2)
Cu18 Cu6 Cu7 103.41(13)
Cu3 Cu6 Cu7 52.04(10)
Cu16 Cu6 Cu7 54.52(11)
Cu13 Cu6 Cu7 109.07(13)
P7 Cu7 Cu3 136.5(3)
P7 Cu7 Cu1 128.0(2)
Cu3 Cu7 Cu1 59.86(11)
P7 Cu7 Cu16 148.3(2)
Cu3 Cu7 Cu16 73.11(13)
Cu1 Cu7 Cu16 72.03(12)
P7 Cu7 Cu12 113.7(2)
Cu3 Cu7 Cu12 103.85(13)
Cu1 Cu7 Cu12 55.18(11)
Cu16 Cu7 Cu12 53.28(11)
P7 Cu7 Cu6 126.1(2)
Cu3 Cu7 Cu6 54.46(11)
Cu1 Cu7 Cu6 103.19(12)
Cu16 Cu7 Cu6 55.24(10)
Cu12 Cu7 Cu6 108.52(13)
P8 Cu8 Cu1 126.0(2)
P8 Cu8 Cu17 160.1(2)
Cu1 Cu8 Cu17 69.88(12)
P8 Cu8 Cu5 130.7(2)
Cu1 Cu8 Cu5 60.59(11)
Cu17 Cu8 Cu5 65.48(13)
P8 Cu8 Cu14 122.0(2)
Cu1 Cu8 Cu14 105.42(16)
Cu17 Cu8 Cu14 54.39(12)
Cu5 Cu8 Cu14 53.68(12)
P8 Cu8 Cu12 121.0(2)
Cu1 Cu8 Cu12 55.46(11)
Cu17 Cu8 Cu12 54.94(10)
Cu5 Cu8 Cu12 102.24(13)
Cu14 Cu8 Cu12 108.85(15)
P3 Cu9 Cu4 132.6(2)
P3 Cu9 Cu2 160.5(2)
Cu4 Cu9 Cu2 66.38(13)
P3 Cu9 Cu18 119.2(2)
Cu4 Cu9 Cu18 62.81(11)
Cu2 Cu9 Cu18 70.34(12)
P3 Cu9 Cu13 116.1(2)
Cu4 Cu9 Cu13 102.61(13)
Cu2 Cu9 Cu13 53.35(10)
Cu18 Cu9 Cu13 54.99(11)
P3 Cu9 Cu10 130.4(2)
Cu4 Cu9 Cu10 53.23(12)
Cu2 Cu9 Cu10 53.26(12)
Cu18 Cu9 Cu10 105.77(15)
Cu13 Cu9 Cu10 106.11(14)
P9 Cu10 Cu5 140.2(4)
P9 Cu10 Cu4 150.2(3)
Cu5 Cu10 Cu4 66.49(13)
P9 Cu10 Cu2 133.3(3)
Cu5 Cu10 Cu2 59.66(12)
Cu4 Cu10 Cu2 65.66(13)
P9 Cu10 Cu9 115.8(3)
Cu5 Cu10 Cu9 100.88(14)
Cu4 Cu10 Cu9 52.02(12)
Cu2 Cu10 Cu9 53.00(12)
P2 Cu11 Cu2 136.0(2)
P2 Cu11 Cu5 134.3(2)
Cu2 Cu11 Cu5 60.67(12)
P2 Cu11 Cu1 133.3(2)
Cu2 Cu11 Cu1 90.63(14)
Cu5 Cu11 Cu1 61.58(12)
P2 Cu11 Cu3 132.8(2)
Cu2 Cu11 Cu3 62.50(12)
Cu5 Cu11 Cu3 92.75(14)
Cu1 Cu11 Cu3 59.14(12)
P5 Cu12 Cu16 121.6(2)
P5 Cu12 Cu17 123.2(2)
Cu16 Cu12 Cu17 62.85(12)
P5 Cu12 Cu1 162.9(2)
Cu16 Cu12 Cu1 74.15(13)
Cu17 Cu12 Cu1 68.33(12)
P5 Cu12 Cu7 124.7(2)
Cu16 Cu12 Cu7 56.73(11)
Cu17 Cu12 Cu7 104.70(13)
Cu1 Cu12 Cu7 55.87(11)
P5 Cu12 Cu8 121.0(2)
Cu16 Cu12 Cu8 107.59(14)
Cu17 Cu12 Cu8 54.39(12)
Cu1 Cu12 Cu8 52.84(11)
Cu7 Cu12 Cu8 108.34(13)
P10 Cu13 Cu2 125.5(2)
P10 Cu13 Cu18 162.0(3)
Cu2 Cu13 Cu18 71.30(12)
P10 Cu13 Cu3 119.3(2)
Cu2 Cu13 Cu3 62.23(12)
Cu18 Cu13 Cu3 72.41(13)
P10 Cu13 Cu6 118.9(2)
Cu2 Cu13 Cu6 105.22(14)
Cu18 Cu13 Cu6 54.31(10)
Cu3 Cu13 Cu6 55.61(11)
P10 Cu13 Cu9 126.4(2)
Cu2 Cu13 Cu9 55.36(12)
Cu18 Cu13 Cu9 54.91(10)
Cu3 Cu13 Cu9 106.65(14)
Cu6 Cu13 Cu9 108.99(13)
P6 Cu14 Cu17 134.8(3)
P6 Cu14 Cu5 156.4(3)
Cu17 Cu14 Cu5 68.37(13)
P6 Cu14 Cu4 128.9(3)
Cu17 Cu14 Cu4 56.94(12)
Cu5 Cu14 Cu4 63.40(13)
P6 Cu14 Cu8 125.6(3)
Cu17 Cu14 Cu8 56.14(12)
Cu5 Cu14 Cu8 58.27(13)
Cu4 Cu14 Cu8 101.84(13)
P1 Cu15 Cu4 137.2(2)
P1 Cu15 Cu17 136.0(2)
Cu4 Cu15 Cu17 60.27(12)
P1 Cu15 Cu18 132.1(2)
Cu4 Cu15 Cu18 63.26(12)
Cu17 Cu15 Cu18 91.57(14)
P1 Cu15 Cu16 130.2(2)
Cu4 Cu15 Cu16 92.53(14)
Cu17 Cu15 Cu16 61.93(11)
Cu18 Cu15 Cu16 59.23(11)
Cu12 Cu16 Cu18 145.43(16)
Cu12 Cu16 Cu7 69.99(14)
Cu18 Cu16 Cu7 114.29(15)
Cu12 Cu16 Cu15 108.15(15)
Cu18 Cu16 Cu15 59.02(11)
Cu7 Cu16 Cu15 166.11(17)
Cu12 Cu16 Cu6 140.21(17)
Cu18 Cu16 Cu6 57.42(11)
Cu7 Cu16 Cu6 70.23(12)
Cu15 Cu16 Cu6 110.60(14)
Cu12 Cu16 Cu17 60.01(12)
Cu18 Cu16 Cu17 88.86(12)
Cu7 Cu16 Cu17 112.34(15)
Cu15 Cu16 Cu17 57.58(11)
Cu6 Cu16 Cu17 140.05(15)
Cu12 Cu16 Cu3 100.53(15)
Cu18 Cu16 Cu3 65.61(11)
Cu7 Cu16 Cu3 51.48(11)
Cu15 Cu16 Cu3 117.15(13)
Cu6 Cu16 Cu3 53.14(10)
Cu17 Cu16 Cu3 95.70(13)
Cu12 Cu16 Cu1 54.09(11)
Cu18 Cu16 Cu1 99.02(13)
Cu7 Cu16 Cu1 53.85(11)
Cu15 Cu16 Cu1 113.40(13)
Cu6 Cu16 Cu1 101.15(13)
Cu17 Cu16 Cu1 60.42(11)
Cu3 Cu16 Cu1 49.18(10)
Cu14 Cu17 Cu4 66.73(15)
Cu14 Cu17 Cu15 112.19(18)
Cu4 Cu17 Cu15 59.09(12)
Cu14 Cu17 Cu8 69.46(17)
Cu4 Cu17 Cu8 119.38(15)
Cu15 Cu17 Cu8 175.77(17)
Cu14 Cu17 Cu12 139.2(2)
Cu4 Cu17 Cu12 144.94(15)
Cu15 Cu17 Cu12 108.20(14)
Cu8 Cu17 Cu12 70.67(13)
Cu14 Cu17 Cu16 155.02(17)
Cu4 Cu17 Cu16 91.00(13)
Cu15 Cu17 Cu16 60.50(12)
Cu8 Cu17 Cu16 116.28(14)
Cu12 Cu17 Cu16 57.14(11)
Cu14 Cu17 Cu5 55.84(12)
Cu4 Cu17 Cu5 62.45(11)
Cu15 Cu17 Cu5 118.59(14)
Cu8 Cu17 Cu5 58.75(12)
Cu12 Cu17 Cu5 108.44(14)
Cu16 Cu17 Cu5 104.66(13)
Cu14 Cu17 Cu1 104.85(16)
Cu4 Cu17 Cu1 100.74(13)
Cu15 Cu17 Cu1 121.90(14)
Cu8 Cu17 Cu1 53.99(11)
Cu12 Cu17 Cu1 55.84(11)
Cu16 Cu17 Cu1 66.88(11)
Cu5 Cu17 Cu1 54.06(10)
Cu6 Cu18 Cu15 117.92(15)
Cu6 Cu18 Cu16 62.97(11)
Cu15 Cu18 Cu16 61.76(11)
Cu6 Cu18 Cu9 138.64(16)
Cu15 Cu18 Cu9 103.35(14)
Cu16 Cu18 Cu9 146.32(16)
Cu6 Cu18 Cu13 68.96(13)
Cu15 Cu18 Cu13 166.57(16)
Cu16 Cu18 Cu13 117.01(15)
Cu9 Cu18 Cu13 70.11(12)
Cu6 Cu18 Cu4 145.90(16)
Cu15 Cu18 Cu4 57.49(11)
Cu16 Cu18 Cu4 90.64(12)
Cu9 Cu18 Cu4 57.66(12)
Cu13 Cu18 Cu4 110.00(14)
Cu6 Cu18 Cu2 102.83(13)
Cu15 Cu18 Cu2 113.34(13)
Cu16 Cu18 Cu2 101.16(14)
Cu9 Cu18 Cu2 54.76(11)
Cu13 Cu18 Cu2 53.23(11)
Cu4 Cu18 Cu2 59.19(10)
Cu6 Cu18 Cu3 53.86(10)
Cu15 Cu18 Cu3 118.81(14)
Cu16 Cu18 Cu3 64.85(11)
Cu9 Cu18 Cu3 104.65(13)
Cu13 Cu18 Cu3 54.38(11)
Cu4 Cu18 Cu3 96.59(13)
Cu2 Cu18 Cu3 52.07(9)
C13 P1 C7 107.1(10)
C13 P1 C1 102.7(11)
C7 P1 C1 102.4(10)
C13 P1 Cu15 112.6(8)
C7 P1 Cu15 115.0(7)
C1 P1 Cu15 115.7(8)
C31 P2 C19 105.1(11)
C31 P2 C25 104.9(10)
C19 P2 C25 99.6(10)
C31 P2 Cu11 114.8(8)
C19 P2 Cu11 115.7(8)
C25 P2 Cu11 115.0(8)
C49 P3 C43 107.1(12)
C49 P3 C37 101.6(12)
C43 P3 C37 104.1(11)
C49 P3 Cu9 112.5(8)
C43 P3 Cu9 112.7(8)
C37 P3 Cu9 117.6(9)
C55 P4 C61 103.1(11)
C55 P4 C67 100.9(11)
C61 P4 C67 105.8(11)
C55 P4 Cu6 115.7(8)
C61 P4 Cu6 113.4(8)
C67 P4 Cu6 116.3(8)
C79 P5 C85 100.8(11)
C79 P5 C73 101.9(9)
C85 P5 C73 104.3(10)
C79 P5 Cu12 115.7(6)
C85 P5 Cu12 116.9(8)
C73 P5 Cu12 115.1(7)
C91 P6 C97 104.3(11)
C91 P6 C103 102.2(11)
C97 P6 C103 100.3(11)
C91 P6 Cu14 117.4(8)
C97 P6 Cu14 115.1(8)
C103 P6 Cu14 115.2(9)
C117 P7 C121 100.6(11)
C117 P7 C113 105.7(12)
C121 P7 C113 100.6(12)
C117 P7 Cu7 114.4(8)
C121 P7 Cu7 120.2(9)
C113 P7 Cu7 113.3(8)
C133 P8 C139 104.0(10)
C133 P8 C127 96.6(11)
C139 P8 C127 102.0(10)
C133 P8 Cu8 116.7(7)
C139 P8 Cu8 114.8(8)
C127 P8 Cu8 119.8(7)
C151 P9 C157 99.3(11)
C151 P9 C145 103.2(13)
C157 P9 C145 102.8(12)
C151 P9 Cu10 116.5(8)
C157 P9 Cu10 118.9(8)
C145 P9 Cu10 113.8(10)
C169 P10 C175 107.7(10)
C169 P10 C163 104.1(10)
C175 P10 C163 101.7(12)
C169 P10 Cu13 115.2(8)
C175 P10 Cu13 114.6(7)
C163 P10 Cu13 112.2(8)
Cl15 C509 Cl16 106.6(8)
Cl17 C600 Cl18 106.5(8)
Cl1 C506 Cl2 106.2(8)
Cl14 C508 Cl13 106.3(8)
Cl9 C606 Cl8 106.3(8)

loop_
_geom_bond_atom_site_label_1
_geom_bond_atom_site_label_2
_geom_bond_distance
Cl16 C509 1.750(10)
Cl15 C509 1.749(10)
Cl18 C600 1.750(10)
C73 C74 1.391(8)
C73 C78 1.392(8)
C73 P5 1.870(16)
C74 C75 1.388(8)
C79 C80 1.388(8)
C79 C84 1.390(8)
C79 P5 1.822(15)
C67 C72 1.390(8)
C67 C68 1.391(8)
C67 P4 1.87(2)
C7 C8 1.387(8)
C7 C12 1.391(8)
C7 P1 1.825(17)
C9 C10 1.389(8)
C9 C8 1.390(8)
C49 C54 1.389(8)
C49 C50 1.390(8)
C49 P3 1.78(2)
C157 C162 1.389(8)
C157 C158 1.390(8)
C157 P9 1.845(17)
C25 C26 1.387(8)
C25 C30 1.390(8)
C25 P2 1.892(17)
C175 C176 1.389(8)
C175 C180 1.391(8)
C175 P10 1.831(18)
C163 C164 1.388(8)
C163 C168 1.391(8)
C163 P10 1.858(17)
C169 C174 1.386(8)
C169 C170 1.391(8)
C169 P10 1.795(17)
C133 C134 1.388(8)
C133 C138 1.388(8)
C133 P8 1.829(18)
C139 C144 1.388(8)
C139 C140 1.392(8)
C139 P8 1.836(17)
C85 C90 1.389(8)
C85 C86 1.390(8)
C85 P5 1.837(17)
C84 C83 1.389(8)
C127 C132 1.388(8)
C127 C128 1.388(8)
C127 P8 1.894(19)
C19 C20 1.389(8)
C19 C24 1.391(8)
C19 P2 1.853(17)
C31 C36 1.388(8)
C31 C32 1.392(8)
C31 P2 1.801(18)
C61 C62 1.388(8)
C61 C66 1.391(8)
C61 P4 1.854(18)
C62 C63 1.389(8)
C13 C14 1.390(8)
C13 C18 1.391(8)
C13 P1 1.783(18)
C43 C48 1.392(8)
C43 C44 1.391(9)
C43 P3 1.838(17)
C37 C38 1.398(9)
C37 C42 1.397(9)
C37 P3 1.837(19)
C145 C150 1.388(8)
C145 C146 1.390(8)
C145 P9 1.87(2)
C120 C115 1.388(8)
C120 C119 1.390(8)
C156 C155 1.390(8)
C156 C151 1.392(8)
C102 C101 1.386(8)
C102 C97 1.390(8)
C98 C99 1.390(8)
C98 C97 1.391(8)
C91 C96 1.388(8)
C91 C92 1.390(8)
C91 P6 1.74(2)
C123 C122 1.388(8)
C123 C124 1.388(9)
C81 C82 1.388(8)
C81 C80 1.391(8)
C110 C111 1.389(8)
C110 C109 1.391(8)
C109 C114 1.388(8)
C32 C33 1.388(8)
C132 C131 1.391(8)
C167 C168 1.390(8)
C167 C166 1.392(8)
C116 C115 1.391(8)
C116 C117 1.391(8)
C40 C41 1.392(9)
C40 C39 1.396(9)
C14 C15 1.390(8)
C18 C17 1.391(9)
C55 C56 1.387(8)
C55 C60 1.391(8)
C55 P4 1.815(17)
C66 C65 1.391(9)
C96 C95 1.389(8)
C151 C152 1.384(8)
C151 P9 1.844(19)
C152 C153 1.390(8)
C153 C154 1.390(8)
C142 C143 1.387(8)
C142 C141 1.389(8)
C118 C117 1.388(8)
C118 C119 1.391(8)
C126 C125 1.390(9)
C126 C121 1.393(9)
C97 P6 1.844(17)
C103 C104 1.389(8)
C103 C108 1.391(8)
C103 P6 1.883(18)
C92 C93 1.390(8)
C46 C45 1.394(9)
C46 C47 1.394(9)
C82 C83 1.390(8)
C1 C6 1.389(9)
C1 C2 1.391(8)
C1 P1 1.830(18)
C170 C171 1.390(8)
C174 C173 1.390(8)
C68 C69 1.387(8)
C60 C59 1.394(9)
C90 C89 1.388(8)
C89 C88 1.389(8)
C88 C87 1.389(8)
C117 P7 1.773(17)
C78 C77 1.386(8)
C77 C76 1.388(8)
C2 C3 1.388(8)
C44 C45 1.393(9)
C48 C47 1.387(8)
C138 C137 1.393(8)
C107 C106 1.389(8)
C107 C108 1.390(8)
C106 C105 1.390(8)
C50 C51 1.390(8)
C162 C161 1.391(8)
C158 C159 1.388(8)
C143 C144 1.392(9)
C172 C173 1.387(8)
C172 C171 1.392(8)
C23 C24 1.389(8)
C23 C22 1.392(9)
C22 C21 1.388(8)
C21 C20 1.390(8)
C113 C114 1.389(8)
C113 C112 1.391(8)
C113 P7 1.878(18)
C166 C165 1.389(8)
C39 C38 1.397(9)
C121 C122 1.390(8)
C121 P7 1.822(19)
C154 C155 1.387(8)
C69 C70 1.387(8)
C86 C87 1.390(8)
C111 C112 1.389(8)
C26 C27 1.392(8)
C36 C35 1.393(9)
C100 C99 1.388(8)
C100 C101 1.390(8)
C65 C64 1.389(9)
C64 C63 1.392(8)
C176 C177 1.389(8)
C180 C179 1.389(8)
C94 C95 1.388(8)
C94 C93 1.389(8)
C58 C57 1.392(8)
C58 C59 1.393(9)
C165 C164 1.387(8)
C141 C140 1.388(8)
C42 C41 1.391(9)
C159 C160 1.388(8)
C160 C161 1.389(8)
C33 C34 1.398(9)
C27 C28 1.386(8)
C179 C178 1.391(8)
C76 C75 1.392(8)
C12 C11 1.389(8)
C104 C105 1.389(8)
C72 C71 1.389(8)
C56 C57 1.389(8)
C149 C150 1.387(8)
C149 C148 1.389(8)
C16 C17 1.387(8)
C16 C15 1.389(8)
C131 C130 1.388(9)
C130 C129 1.389(9)
C128 C129 1.391(8)
C71 C70 1.390(8)
C28 C29 1.391(8)
C29 C30 1.391(8)
C35 C34 1.393(9)
C134 C135 1.392(8)
C10 C11 1.390(8)
C4 C5 1.388(8)
C4 C3 1.390(8)
C5 C6 1.389(8)
C53 C52 1.390(8)
C53 C54 1.392(8)
C177 C178 1.390(9)
C136 C137 1.388(8)
C136 C135 1.389(8)
C52 C51 1.389(8)
C125 C124 1.393(9)
C146 C147 1.389(8)
C148 C147 1.390(8)
C218 Cl4 1.750(10)
C218 Cl3 1.750(10)
C503 Cl6 1.746(10)
C503 Cl5 1.746(10)
Cl12 C507 1.750(10)
C507 Cl11 1.748(10)
Cl13 C508 1.751(10)
Cl9 C606 1.748(10)
Cl1 C506 1.749(10)
Cl2 C506 1.750(10)
Cl8 C606 1.750(10)
Cu1 Cu8 2.472(4)
Cu1 Cu3 2.513(4)
Cu1 Cu11 2.541(4)
Cu1 Cu12 2.555(4)
Cu1 Cu5 2.574(4)
Cu1 Cu7 2.576(4)
Cu1 Cu17 2.869(4)
Cu1 Cu16 3.035(5)
Cu2 Cu13 2.469(4)
Cu2 Cu11 2.478(4)
Cu2 Cu5 2.507(4)
Cu2 Cu9 2.532(4)
Cu2 Cu10 2.541(4)
Cu2 Cu3 2.610(4)
Cu2 Cu4 2.748(4)
Cu2 Cu18 2.920(4)
Cu3 Cu7 2.456(4)
Cu3 Cu6 2.535(4)
Cu3 Cu11 2.551(4)
Cu3 Cu13 2.578(4)
Cu3 Cu16 3.004(4)
Cu3 Cu18 3.023(4)
Cu4 Cu15 2.472(4)
Cu4 Cu9 2.487(4)
Cu4 Cu17 2.502(4)
Cu4 Cu10 2.527(4)
Cu4 Cu18 2.618(4)
Cu4 Cu14 2.742(6)
Cu4 Cu5 2.756(5)
Cu5 Cu14 2.485(5)
Cu5 Cu11 2.486(4)
Cu5 Cu10 2.499(5)
Cu5 Cu8 2.624(5)
Cu5 Cu17 2.792(4)
Cu6 P4 2.238(7)
Cu6 Cu18 2.467(4)
Cu6 Cu16 2.608(4)
Cu6 Cu13 2.835(5)
Cu6 Cu7 2.987(4)
Cu7 P7 2.241(7)
Cu7 Cu16 2.585(4)
Cu7 Cu12 2.904(5)
Cu8 P8 2.230(8)
Cu8 Cu17 2.537(5)
Cu8 Cu14 2.861(6)
Cu8 Cu12 2.945(4)
Cu9 P3 2.240(8)
Cu9 Cu18 2.537(4)
Cu9 Cu13 2.915(4)
Cu9 Cu10 3.044(6)
Cu10 P9 2.225(7)
Cu11 P2 2.210(8)
Cu12 P5 2.243(6)
Cu12 Cu16 2.478(4)
Cu12 Cu17 2.555(4)
Cu13 P10 2.233(7)
Cu13 Cu18 2.539(4)
Cu14 P6 2.253(7)
Cu14 Cu17 2.484(4)
Cu15 P1 2.235(7)
Cu15 Cu17 2.511(4)
Cu15 Cu18 2.519(4)
Cu15 Cu16 2.589(4)
Cu16 Cu18 2.525(4)
Cu16 Cu17 2.625(4)
Cl14 C508 1.751(10)
Cl17 C600 1.750(10)
